data_7206865
loop_
_publ_author_name
'Ren, Yuanhang'
'Du, Chengbo'
'Feng, Sujiao'
'Wang, Chunling'
'Kong, Zuping'
'Yue, Bin'
'He, Heyong'

_publ_section_title
;
 Three POM-based coordination polymers: hydrothermal synthesis,
 characterization, and catalytic activity in epoxidation of styrene
;
_journal_issue 23
_journal_name_full CrystEngComm
_journal_page_first 7143
_journal_paper_doi 10.1039/c1ce06037f
_journal_volume 13
_journal_year 2011
_chemical_formula_sum 'C48 H32 Cu4 N16 O44 Si W12'
_chemical_formula_weight 4025.35
_chemical_name_systematic
;
?
;
_space_group_IT_number 2
_symmetry_cell_setting triclinic
_symmetry_space_group_name_Hall '-P 1'
_symmetry_space_group_name_H-M 'P -1'
_atom_sites_solution_hydrogens geom
_atom_sites_solution_primary direct
_atom_sites_solution_secondary difmap
_audit_creation_method SHELXL-97
_cell_angle_alpha 118.696(4)
_cell_angle_beta 96.783(4)
_cell_angle_gamma 104.497(4)
_cell_formula_units_Z 1
_cell_length_a 12.129(4)
_cell_length_b 13.776(5)
_cell_length_c 14.004(5)
_cell_measurement_temperature 293(2)
_cell_volume 1907.3(12)
_computing_structure_refinement 'SHELXL-97 (Sheldrick, 1997)'
_computing_structure_solution 'SHELXS-97 (Sheldrick, 1990)'
_diffrn_ambient_temperature 295(2)
_diffrn_measured_fraction_theta_full 0.966
_diffrn_measured_fraction_theta_max 0.966
_diffrn_radiation_monochromator graphite
_diffrn_radiation_source 'fine-focus sealed tube'
_diffrn_radiation_type MoK\a
_diffrn_radiation_wavelength 0.71073
_diffrn_reflns_av_R_equivalents 0.0343
_diffrn_reflns_av_sigmaI/netI 0.0613
_diffrn_reflns_limit_h_max 13
_diffrn_reflns_limit_h_min -14
_diffrn_reflns_limit_k_max 16
_diffrn_reflns_limit_k_min -10
_diffrn_reflns_limit_l_max 16
_diffrn_reflns_limit_l_min -16
_diffrn_reflns_number 9414
_diffrn_reflns_theta_full 25.30
_diffrn_reflns_theta_max 25.30
_diffrn_reflns_theta_min 1.71
_exptl_absorpt_coefficient_mu 19.217
_exptl_absorpt_correction_type multi-scan
_exptl_absorpt_process_details 'ABSCOR by T.Higashi 8 March, 1995'
_exptl_crystal_density_diffrn 3.504
_exptl_crystal_density_method 'not measured'
_exptl_crystal_F_000 1802
_exptl_crystal_size_max 0.14
_exptl_crystal_size_mid 0.12
_exptl_crystal_size_min 0.11
_refine_diff_density_max 3.661
_refine_diff_density_min -3.404
_refine_diff_density_rms 0.581
_refine_ls_extinction_method none
_refine_ls_goodness_of_fit_ref 1.328
_refine_ls_hydrogen_treatment mixed
_refine_ls_matrix_type full
_refine_ls_number_parameters 463
_refine_ls_number_reflns 6701
_refine_ls_number_restraints 0
_refine_ls_restrained_S_all 1.328
_refine_ls_R_factor_all 0.1132
_refine_ls_R_factor_gt 0.1030
_refine_ls_shift/su_max 0.000
_refine_ls_shift/su_mean 0.000
_refine_ls_structure_factor_coef Fsqd
_refine_ls_weighting_details 'calc w=1/[\s^2^(Fo^2^)+(0.0507P)^2^+342.8907P] where P=(Fo^2^+2Fc^2^)/3'
_refine_ls_weighting_scheme calc
_refine_ls_wR_factor_gt 0.2442
_refine_ls_wR_factor_ref 0.2477
_reflns_number_gt 5766
_reflns_number_total 6701
_reflns_threshold_expression >2sigma(I)
_cod_data_source_file c1ce06037f.txt
_cod_data_source_block 3
_cod_original_cell_volume 1907.4(11)
_cod_original_sg_symbol_H-M p-1
_cod_database_code 7206865

loop_
_symmetry_equiv_pos_as_xyz
'x, y, z'
'-x, -y, -z'

loop_
_atom_site_label
_atom_site_type_symbol
_atom_site_fract_x
_atom_site_fract_y
_atom_site_fract_z
_atom_site_U_iso_or_equiv
_atom_site_adp_type
_atom_site_occupancy
_atom_site_symmetry_multiplicity
_atom_site_calc_flag
_atom_site_refinement_flags
Si1 Si 0.5000 1.0000 0.5000 0.034(4) Uani 1 2 d S
W1 W 0.55656(13) 0.75105(12) 0.30351(12) 0.0221(4) Uani 1 1 d .
W2 W 0.27137(13) 0.76570(12) 0.25772(12) 0.0228(4) Uani 1 1 d .
W3 W 0.50761(13) 0.95302(13) 0.23066(11) 0.0207(3) Uani 1 1 d .
W4 W 0.72894(13) 1.19444(13) 0.47428(14) 0.0271(4) Uani 1 1 d .
W5 W 0.21221(13) 1.00815(15) 0.45986(13) 0.0276(4) Uani 1 1 d .
W6 W 0.43748(14) 1.19396(14) 0.42206(14) 0.0275(4) Uani 1 1 d .
Cu1 Cu 0.6784(5) 0.5211(5) 0.0745(4) 0.0365(12) Uani 1 1 d .
Cu2 Cu 1.1218(5) 0.2286(5) -0.2888(4) 0.0356(11) Uani 1 1 d .
O1 O 0.583(2) 0.632(2) 0.205(2) 0.031(6) Uani 1 1 d .
O2 O 0.409(3) 1.285(2) 0.388(2) 0.039(7) Uani 1 1 d .
O3 O 0.566(3) 0.839(2) 0.230(2) 0.038(7) Uiso 1 1 d .
O4 O 0.354(2) 0.851(3) 0.201(3) 0.048(8) Uani 1 1 d .
O5 O 0.163(3) 0.653(2) 0.139(2) 0.041(7) Uani 1 1 d .
O6 O 0.657(3) 1.066(3) 0.325(3) 0.057(9) Uiso 1 1 d .
O7 O 0.389(3) 0.694(3) 0.249(4) 0.068(13) Uani 1 1 d .
O8 O 0.075(2) 1.013(3) 0.439(2) 0.037(7) Uani 1 1 d .
O9 O 0.839(3) 1.282(3) 0.459(2) 0.043(7) Uani 1 1 d .
O10 O 0.797(4) 1.090(3) 0.480(3) 0.068(10) Uiso 1 1 d .
O11 O 0.193(5) 0.872(3) 0.314(3) 0.079(15) Uani 1 1 d .
O12 O 0.289(3) 1.099(3) 0.403(3) 0.058(9) Uiso 1 1 d .
O13 O 0.241(5) 0.728(4) 0.367(3) 0.095(17) Uani 1 1 d .
O14 O 0.437(3) 1.071(3) 0.284(3) 0.075(13) Uani 1 1 d .
O15 O 0.575(4) 0.912(4) 0.481(4) 0.014(9) Uiso 0.50 1 d P
O16 O 0.360(4) 0.920(4) 0.447(4) 0.027(11) Uiso 0.50 1 d P
O17 O 0.287(3) 1.147(3) 0.609(3) 0.056(9) Uiso 1 1 d .
O18 O 0.530(3) 1.062(3) 0.427(3) 0.010(8) Uiso 0.50 1 d P
O19 O 0.457(3) 1.276(4) 0.583(3) 0.083(15) Uani 1 1 d .
O20 O 0.472(4) 0.907(4) 0.372(4) 0.019(10) Uiso 0.50 1 d P
O21 O 0.517(2) 0.934(3) 0.105(3) 0.048(8) Uani 1 1 d .
O22 O 0.608(3) 1.253(3) 0.465(3) 0.080(15) Uani 1 1 d .
O23 O 0.923(2) 0.549(2) -0.221(2) 0.027(6) Uani 1 1 d .
O24 O 0.855(2) 0.177(2) -0.024(2) 0.023(5) Uani 1 1 d .
C1 C 0.612(4) 0.398(4) 0.187(3) 0.033(9) Uiso 1 1 d .
H1 H 0.5635 0.4415 0.2113 0.040 Uiso 1 1 calc R
C2 C 0.613(4) 0.314(4) 0.222(4) 0.040(10) Uiso 1 1 d .
H2 H 0.5834 0.3169 0.2810 0.049 Uiso 1 1 calc R
C3 C 0.657(3) 0.234(5) 0.164(4) 0.044(12) Uani 1 1 d .
H3 H 0.6438 0.1680 0.1705 0.052 Uiso 1 1 calc R
C4 C 0.725(3) 0.246(3) 0.092(3) 0.029(8) Uiso 1 1 d .
C5 C 0.729(3) 0.329(2) 0.069(2) 0.010(6) Uiso 1 1 d .
H5 H 0.7658 0.3318 0.0153 0.012 Uiso 1 1 calc R
C6 C 0.773(3) 0.154(3) 0.030(3) 0.025(8) Uiso 1 1 d .
C7 C 0.890(3) 0.083(3) -0.064(3) 0.025(8) Uiso 1 1 d .
C8 C 1.018(3) 0.151(3) -0.156(3) 0.021(7) Uani 1 1 d .
H8 H 0.9956 0.2177 -0.1292 0.026 Uiso 1 1 calc R
C9 C 0.967(4) 0.068(4) -0.133(3) 0.033(9) Uiso 1 1 d .
C10 C 1.000(4) -0.033(4) -0.173(4) 0.038(10) Uani 1 1 d .
H10 H 0.9634 -0.0946 -0.1647 0.045 Uiso 1 1 calc R
C11 C 1.091(4) -0.036(4) -0.226(5) 0.046(13) Uani 1 1 d .
H11 H 1.1258 -0.0927 -0.2424 0.055 Uiso 1 1 calc R
C12 C 1.128(4) 0.051(4) -0.255(3) 0.040(11) Uani 1 1 d .
H12 H 1.1749 0.0395 -0.3041 0.048 Uiso 1 1 calc R
C13 C 1.169(4) 0.330(4) -0.424(4) 0.044(12) Uani 1 1 d .
H13 H 1.2088 0.2783 -0.4556 0.053 Uiso 1 1 calc R
C14 C 1.169(3) 0.407(4) -0.456(4) 0.036(10) Uani 1 1 d .
H14 H 1.2059 0.4033 -0.5114 0.043 Uiso 1 1 calc R
C15 C 1.118(3) 0.489(3) -0.412(3) 0.032(9) Uiso 1 1 d .
H15 H 1.1234 0.5456 -0.4308 0.038 Uiso 1 1 calc R
C16 C 1.053(3) 0.483(3) -0.332(3) 0.026(8) Uiso 1 1 d .
C17 C 1.058(3) 0.403(3) -0.299(3) 0.027(8) Uani 1 1 d .
H17 H 1.0235 0.4039 -0.2436 0.032 Uiso 1 1 calc R
C18 C 0.994(3) 0.563(3) -0.281(3) 0.023(7) Uiso 1 1 d .
C19 C 0.878(4) 0.643(3) -0.189(4) 0.033(9) Uani 1 1 d .
C20 C 0.772(3) 0.588(3) -0.070(3) 0.018(7) Uani 1 1 d .
H20 H 0.8052 0.5302 -0.0853 0.022 Uiso 1 1 calc R
C21 C 0.800(3) 0.654(3) -0.116(3) 0.027(8) Uiso 1 1 d .
C22 C 0.744(4) 0.739(4) -0.102(4) 0.038(10) Uani 1 1 d .
H22 H 0.7571 0.7829 -0.1358 0.045 Uiso 1 1 calc R
C23 C 0.667(5) 0.750(4) -0.030(4) 0.046(12) Uani 1 1 d .
H23 H 0.6293 0.8048 -0.0137 0.056 Uiso 1 1 calc R
C24 C 0.650(3) 0.684(3) 0.013(3) 0.026(8) Uiso 1 1 d .
H24 H 0.5987 0.6939 0.0583 0.031 Uiso 1 1 calc R
N1 N 0.675(3) 0.415(3) 0.126(3) 0.034(8) Uani 1 1 d .
N2 N 0.752(4) 0.051(3) 0.015(3) 0.046(10) Uani 1 1 d .
N3 N 0.828(3) 0.007(3) -0.045(3) 0.045(9) Uani 1 1 d .
N4 N 1.101(3) 0.142(3) -0.217(3) 0.026(7) Uiso 1 1 d .
N5 N 1.114(3) 0.324(3) -0.348(3) 0.030(7) Uiso 1 1 d .
N6 N 0.994(4) 0.653(3) -0.292(4) 0.052(11) Uani 1 1 d .
N7 N 0.919(4) 0.701(4) -0.225(4) 0.055(11) Uiso 1 1 d .
N8 N 0.701(3) 0.601(3) -0.003(2) 0.026(7) Uani 1 1 d .

loop_
_atom_site_aniso_label
_atom_site_aniso_U_11
_atom_site_aniso_U_22
_atom_site_aniso_U_33
_atom_site_aniso_U_23
_atom_site_aniso_U_13
_atom_site_aniso_U_12
Si1 0.028(8) 0.043(9) 0.047(10) 0.033(8) 0.016(7) 0.018(7)
W1 0.0296(8) 0.0195(7) 0.0202(7) 0.0078(6) 0.0186(6) 0.0137(6)
W2 0.0262(8) 0.0189(7) 0.0157(7) 0.0066(6) 0.0016(6) 0.0037(6)
W3 0.0262(8) 0.0294(8) 0.0138(7) 0.0142(6) 0.0119(6) 0.0125(6)
W4 0.0279(8) 0.0248(8) 0.0391(9) 0.0232(7) 0.0225(7) 0.0059(6)
W5 0.0188(7) 0.0507(10) 0.0290(8) 0.0260(8) 0.0149(6) 0.0220(7)
W6 0.0334(9) 0.0302(8) 0.0370(9) 0.0286(7) 0.0124(7) 0.0148(7)
Cu1 0.045(3) 0.048(3) 0.038(3) 0.032(3) 0.021(2) 0.023(2)
Cu2 0.045(3) 0.043(3) 0.043(3) 0.033(3) 0.023(2) 0.024(2)
O1 0.051(17) 0.014(11) 0.048(16) 0.023(12) 0.041(14) 0.015(12)
O2 0.054(19) 0.033(15) 0.037(16) 0.029(14) 0.006(14) 0.010(14)
O4 0.026(15) 0.051(18) 0.10(3) 0.06(2) 0.026(16) 0.015(14)
O5 0.06(2) 0.021(13) 0.018(13) 0.010(11) -0.007(13) -0.006(13)
O7 0.045(19) 0.08(2) 0.17(4) 0.11(3) 0.07(2) 0.048(19)
O8 0.032(15) 0.062(19) 0.040(16) 0.030(15) 0.026(13) 0.037(15)
O9 0.045(18) 0.034(15) 0.038(17) 0.013(14) 0.014(14) 0.008(14)
O11 0.19(5) 0.06(2) 0.07(2) 0.06(2) 0.09(3) 0.09(3)
O13 0.18(5) 0.12(4) 0.06(2) 0.05(3) 0.07(3) 0.13(4)
O14 0.033(18) 0.07(2) 0.09(3) 0.01(2) 0.001(18) 0.037(18)
O19 0.06(2) 0.12(3) 0.028(18) 0.04(2) -0.006(16) -0.03(2)
O21 0.024(15) 0.07(2) 0.06(2) 0.051(19) 0.015(14) -0.007(14)
O22 0.036(19) 0.044(19) 0.08(3) -0.022(18) -0.021(18) 0.030(16)
O23 0.040(15) 0.018(12) 0.029(13) 0.016(11) 0.024(12) 0.004(11)
O24 0.036(14) 0.026(13) 0.027(13) 0.025(11) 0.021(11) 0.015(11)
C3 0.013(18) 0.08(3) 0.07(3) 0.06(3) 0.013(19) 0.02(2)
C8 0.026(18) 0.018(16) 0.021(17) 0.013(14) 0.004(15) 0.006(14)
C10 0.03(2) 0.05(2) 0.06(3) 0.04(2) 0.02(2) 0.017(19)
C11 0.03(2) 0.05(3) 0.11(4) 0.07(3) 0.05(3) 0.03(2)
C12 0.03(2) 0.08(3) 0.03(2) 0.04(2) 0.011(18) 0.04(2)
C13 0.06(3) 0.07(3) 0.06(3) 0.06(3) 0.05(3) 0.06(3)
C14 0.03(2) 0.04(2) 0.05(2) 0.02(2) 0.021(19) 0.030(19)
C17 0.010(16) 0.04(2) 0.04(2) 0.030(19) 0.007(15) 0.001(15)
C19 0.04(2) 0.023(19) 0.05(3) 0.030(19) 0.03(2) 0.018(17)
C20 0.029(18) 0.011(14) 0.031(18) 0.016(14) 0.020(15) 0.014(14)
C22 0.03(2) 0.03(2) 0.06(3) 0.03(2) 0.01(2) 0.010(18)
C23 0.08(3) 0.05(3) 0.06(3) 0.04(2) 0.05(3) 0.05(3)
N1 0.028(17) 0.05(2) 0.035(18) 0.029(17) 0.015(15) 0.025(16)
N2 0.09(3) 0.033(19) 0.04(2) 0.026(18) 0.04(2) 0.03(2)
N3 0.05(2) 0.05(2) 0.05(2) 0.04(2) 0.03(2) 0.022(19)
N6 0.05(3) 0.05(2) 0.08(3) 0.04(2) 0.03(2) 0.04(2)
N8 0.025(16) 0.028(16) 0.023(16) 0.011(13) 0.007(13) 0.012(13)

loop_
_atom_type_symbol
_atom_type_description
_atom_type_scat_dispersion_real
_atom_type_scat_dispersion_imag
_atom_type_scat_source
C C 0.0033 0.0016 'International Tables Vol C Tables 4.2.6.8 and 6.1.1.4'
N N 0.0061 0.0033 'International Tables Vol C Tables 4.2.6.8 and 6.1.1.4'
O O 0.0106 0.0060 'International Tables Vol C Tables 4.2.6.8 and 6.1.1.4'
Si Si 0.0817 0.0704 'International Tables Vol C Tables 4.2.6.8 and 6.1.1.4'
Cu Cu 0.3201 1.2651 'International Tables Vol C Tables 4.2.6.8 and 6.1.1.4'
W W -0.8490 6.8722 'International Tables Vol C Tables 4.2.6.8 and 6.1.1.4'
H H 0.0000 0.0000 'International Tables Vol C Tables 4.2.6.8 and 6.1.1.4'

loop_
_geom_angle_atom_site_label_1
_geom_angle_atom_site_label_2
_geom_angle_atom_site_label_3
_geom_angle
_geom_angle_site_symmetry_1
_geom_angle_site_symmetry_3
O20 Si1 O20 180.000(11) 2_676 .
O20 Si1 O16 110(2) 2_676 .
O20 Si1 O16 70(2) . .
O20 Si1 O16 70(2) 2_676 2_676
O20 Si1 O16 110(2) . 2_676
O16 Si1 O16 180(2) . 2_676
O20 Si1 O15 111(2) 2_676 .
O20 Si1 O15 69(2) . .
O16 Si1 O15 108(2) . .
O16 Si1 O15 72(2) 2_676 .
O20 Si1 O15 69(2) 2_676 2_676
O20 Si1 O15 111(2) . 2_676
O16 Si1 O15 72(2) . 2_676
O16 Si1 O15 108(2) 2_676 2_676
O15 Si1 O15 180.00(2) . 2_676
O20 Si1 O18 68(2) 2_676 2_676
O20 Si1 O18 112(2) . 2_676
O16 Si1 O18 74(2) . 2_676
O16 Si1 O18 106(2) 2_676 2_676
O15 Si1 O18 71(2) . 2_676
O15 Si1 O18 109(2) 2_676 2_676
O20 Si1 O18 112(2) 2_676 .
O20 Si1 O18 68(2) . .
O16 Si1 O18 106(2) . .
O16 Si1 O18 74(2) 2_676 .
O15 Si1 O18 109(2) . .
O15 Si1 O18 71(2) 2_676 .
O18 Si1 O18 180(2) 2_676 .
O1 W1 O19 104.0(18) . 2_676
O1 W1 O17 100.1(14) . 2_676
O19 W1 O17 87.3(15) 2_676 2_676
O1 W1 O7 99.1(16) . .
O19 W1 O7 89.5(16) 2_676 .
O17 W1 O7 160.8(16) 2_676 .
O1 W1 O3 99.4(12) . .
O19 W1 O3 156.5(18) 2_676 .
O17 W1 O3 86.2(14) 2_676 .
O7 W1 O3 89.3(13) . .
O1 W1 O15 158.8(14) . .
O19 W1 O15 62.6(18) 2_676 .
O17 W1 O15 64.6(15) 2_676 .
O7 W1 O15 97.2(17) . .
O3 W1 O15 94.3(13) . .
O1 W1 O20 156.4(14) . .
O19 W1 O20 95(2) 2_676 .
O17 W1 O20 94.8(15) 2_676 .
O7 W1 O20 66.7(15) . .
O3 W1 O20 63.2(13) . .
O15 W1 O20 44.6(15) . .
O5 W2 O11 99.6(19) . .
O5 W2 O4 101.1(14) . .
O11 W2 O4 90.4(14) . .
O5 W2 O13 102.5(19) . .
O11 W2 O13 87.7(14) . .
O4 W2 O13 156(2) . .
O5 W2 O7 99.6(17) . .
O11 W2 O7 161(2) . .
O4 W2 O7 89.5(12) . .
O13 W2 O7 84.7(15) . .
O5 W2 O16 158.8(17) . .
O11 W2 O16 64.9(19) . .
O4 W2 O16 93.6(17) . .
O13 W2 O16 64(2) . .
O7 W2 O16 95.7(19) . .
O5 W2 O20 156.7(15) . .
O11 W2 O20 96.8(19) . .
O4 W2 O20 62.3(15) . .
O13 W2 O20 95(2) . .
O7 W2 O20 66.0(16) . .
O16 W2 O20 44.4(16) . .
O21 W3 O6 101.3(14) . .
O21 W3 O3 100.9(15) . .
O6 W3 O3 87.6(14) . .
O21 W3 O4 105.0(15) . .
O6 W3 O4 153.7(16) . .
O3 W3 O4 87.9(12) . .
O21 W3 O14 101.7(19) . .
O6 W3 O14 90.7(15) . .
O3 W3 O14 157.2(17) . .
O4 W3 O14 83.6(15) . .
O21 W3 O18 155.9(15) . .
O6 W3 O18 62.5(14) . .
O3 W3 O18 96.2(13) . .
O4 W3 O18 92.3(15) . .
O14 W3 O18 63.2(16) . .
O21 W3 O20 160.1(15) . .
O6 W3 O20 91.8(15) . .
O3 W3 O20 64.3(14) . .
O4 W3 O20 63.1(15) . .
O14 W3 O20 93.1(18) . .
O18 W3 O20 44.0(14) . .
O9 W4 O10 101.4(16) . .
O9 W4 O22 101.8(18) . .
O10 W4 O22 156.6(19) . .
O9 W4 O6 102.0(15) . .
O10 W4 O6 81.2(16) . .
O22 W4 O6 90.3(15) . .
O9 W4 O13 103(2) . 2_676
O10 W4 O13 88.0(16) . 2_676
O22 W4 O13 90.7(17) . 2_676
O6 W4 O13 155(2) . 2_676
O9 W4 O18 156.3(14) . .
O10 W4 O18 92.6(15) . .
O22 W4 O18 64.3(16) . .
O6 W4 O18 61.0(14) . .
O13 W4 O18 97(2) 2_676 .
O9 W4 O16 156.0(16) . 2_676
O10 W4 O16 61.8(17) . 2_676
O22 W4 O16 97(2) . 2_676
O6 W4 O16 92.6(16) . 2_676
O13 W4 O16 62(2) 2_676 2_676
O18 W4 O16 47.4(15) . 2_676
O8 W5 O10 103.8(16) . 2_676
O8 W5 O12 102.1(15) . .
O10 W5 O12 154.0(16) 2_676 .
O8 W5 O17 100.0(14) . .
O10 W5 O17 90.8(16) 2_676 .
O12 W5 O17 87.2(15) . .
O8 W5 O11 99.5(18) . .
O10 W5 O11 87.6(15) 2_676 .
O12 W5 O11 85.6(15) . .
O17 W5 O11 160.2(18) . .
O8 W5 O16 157.0(16) . .
O10 W5 O16 62.8(17) 2_676 .
O12 W5 O16 91.9(16) . .
O17 W5 O16 98.8(16) . .
O11 W5 O16 63.1(18) . .
O8 W5 O15 155.8(14) . 2_676
O10 W5 O15 94.1(16) 2_676 2_676
O12 W5 O15 62.1(15) . 2_676
O17 W5 O15 63.0(15) . 2_676
O11 W5 O15 97.4(18) . 2_676
O16 W5 O15 47.1(16) . 2_676
O2 W6 O12 103.4(15) . .
O2 W6 O14 102.1(17) . .
O12 W6 O14 87.8(17) . .
O2 W6 O22 100.8(17) . .
O12 W6 O22 155.7(18) . .
O14 W6 O22 89.4(14) . .
O2 W6 O19 102.9(19) . .
O12 W6 O19 88.0(15) . .
O14 W6 O19 155(2) . .
O22 W6 O19 84.4(17) . .
O2 W6 O18 157.4(14) . .
O12 W6 O18 93.2(14) . .
O14 W6 O18 62.9(15) . .
O22 W6 O18 64.2(15) . .
O19 W6 O18 92.7(18) . .
O2 W6 O15 156.1(15) . 2_676
O12 W6 O15 62.4(15) . 2_676
O14 W6 O15 96.7(17) . 2_676
O22 W6 O15 94.1(18) . 2_676
O19 W6 O15 59.7(18) . 2_676
O18 W6 O15 46.4(14) . 2_676
N8 Cu1 N1 164.6(13) . .
N8 Cu1 O1 100.2(11) . .
N1 Cu1 O1 95.2(11) . .
N5 Cu2 N4 167.2(13) . .
W1 O1 Cu1 159.2(13) . .
W3 O3 W1 137.8(16) . .
W2 O4 W3 140.4(19) . .
W4 O6 W3 140(2) . .
W1 O7 W2 135(2) . .
W4 O10 W5 141(2) . 2_676
W2 O11 W5 136(3) . .
W6 O12 W5 141(2) . .
W4 O13 W2 138(3) 2_676 .
W6 O14 W3 138(2) . .
Si1 O15 O20 53.1(19) . .
Si1 O15 W1 124(2) . .
O20 O15 W1 70(2) . .
Si1 O15 W5 120(2) . 2_676
O20 O15 W5 129(3) . 2_676
W1 O15 W5 96.2(15) . 2_676
Si1 O15 W6 121(2) . 2_676
O20 O15 W6 135(3) . 2_676
W1 O15 W6 95.8(15) . 2_676
W5 O15 W6 94.2(15) 2_676 2_676
Si1 O16 O20 53(2) . .
Si1 O16 W2 124(3) . .
O20 O16 W2 71(2) . .
Si1 O16 W5 121(3) . .
O20 O16 W5 134(3) . .
W2 O16 W5 95.9(18) . .
Si1 O16 W4 119(3) . 2_676
O20 O16 W4 130(3) . 2_676
W2 O16 W4 94.9(17) . 2_676
W5 O16 W4 94.3(17) . 2_676
W1 O17 W5 136(2) 2_676 .
Si1 O18 O20 53.7(19) . .
Si1 O18 W3 123(2) . .
O20 O18 W3 69.5(19) . .
Si1 O18 W6 122(2) . .
O20 O18 W6 132(2) . .
W3 O18 W6 95.6(14) . .
Si1 O18 W4 120(2) . .
O20 O18 W4 132(2) . .
W3 O18 W4 95.0(14) . .
W6 O18 W4 94.2(14) . .
W1 O19 W6 141(3) 2_676 .
Si1 O20 O18 58.3(19) . .
Si1 O20 O15 57(2) . .
O18 O20 O15 96(3) . .
Si1 O20 O16 57(2) . .
O18 O20 O16 93(3) . .
O15 O20 O16 93(3) . .
Si1 O20 W3 125(2) . .
O18 O20 W3 66.5(19) . .
O15 O20 W3 131(3) . .
O16 O20 W3 131(3) . .
Si1 O20 W1 122(2) . .
O18 O20 W1 134(3) . .
O15 O20 W1 64.9(19) . .
O16 O20 W1 127(3) . .
W3 O20 W1 94.1(15) . .
Si1 O20 W2 122(2) . .
O18 O20 W2 129(3) . .
O15 O20 W2 129(3) . .
O16 O20 W2 65(2) . .
W3 O20 W2 93.5(15) . .
W1 O20 W2 92.0(15) . .
W4 O22 W6 137(2) . .
C18 O23 C19 104(3) . .
C7 O24 C6 103(3) . .
N1 C1 C2 124(4) . .
C3 C2 C1 116(4) . .
C2 C3 C4 121(4) . .
C5 C4 C3 120(4) . .
C5 C4 C6 121(3) . .
C3 C4 C6 118(4) . .
C4 C5 N1 120(3) . .
N2 C6 O24 112(3) . .
N2 C6 C4 131(4) . .
O24 C6 C4 117(3) . .
N3 C7 O24 110(3) . .
N3 C7 C9 128(4) . .
O24 C7 C9 122(3) . .
C9 C8 N4 123(3) . .
C8 C9 C10 119(4) . .
C8 C9 C7 122(4) . .
C10 C9 C7 119(4) . .
C11 C10 C9 117(4) . .
C10 C11 C12 118(4) . .
N4 C12 C11 124(4) . .
C14 C13 N5 123(3) . .
C13 C14 C15 123(4) . .
C14 C15 C16 116(4) . .
C17 C16 C18 120(3) . .
C17 C16 C15 119(3) . .
C18 C16 C15 121(3) . .
N5 C17 C16 121(3) . .
O23 C18 N6 112(3) . .
O23 C18 C16 121(3) . .
N6 C18 C16 126(3) . .
N7 C19 O23 110(4) . .
N7 C19 C21 133(4) . .
O23 C19 C21 117(3) . .
N8 C20 C21 124(3) . .
C20 C21 C22 120(3) . .
C20 C21 C19 126(3) . .
C22 C21 C19 114(3) . .
C21 C22 C23 114(4) . .
C24 C23 C22 120(4) . .
C23 C24 N8 126(4) . .
C1 N1 C5 117(3) . .
C1 N1 Cu1 127(3) . .
C5 N1 Cu1 115(2) . .
C6 N2 N3 105(3) . .
C7 N3 N2 110(3) . .
C12 N4 C8 118(3) . .
C12 N4 Cu2 119(3) . .
C8 N4 Cu2 118(2) . .
C13 N5 C17 118(3) . .
C13 N5 Cu2 126(3) . .
C17 N5 Cu2 116(2) . .
C18 N6 N7 103(4) . .
C19 N7 N6 111(4) . .
C20 N8 C24 116(3) . .
C20 N8 Cu1 123(2) . .
C24 N8 Cu1 121(2) . .

loop_
_geom_bond_atom_site_label_1
_geom_bond_atom_site_label_2
_geom_bond_distance
_geom_bond_site_symmetry_2
Si1 O20 1.55(4) 2_676
Si1 O20 1.55(4) .
Si1 O16 1.63(5) .
Si1 O16 1.63(5) 2_676
Si1 O15 1.63(4) .
Si1 O15 1.63(4) 2_676
Si1 O18 1.64(4) 2_676
Si1 O18 1.64(4) .
W1 O1 1.70(2) .
W1 O19 1.81(4) 2_676
W1 O17 1.89(4) 2_676
W1 O7 1.89(3) .
W1 O3 1.91(3) .
W1 O15 2.34(4) .
W1 O20 2.44(4) .
W2 O5 1.70(3) .
W2 O11 1.85(3) .
W2 O4 1.87(3) .
W2 O13 1.89(4) .
W2 O7 1.91(3) .
W2 O16 2.34(5) .
W2 O20 2.45(5) .
W3 O21 1.67(3) .
W3 O6 1.87(4) .
W3 O3 1.88(3) .
W3 O4 1.89(3) .
W3 O14 1.90(3) .
W3 O18 2.35(4) .
W3 O20 2.40(4) .
W4 O9 1.67(3) .
W4 O10 1.85(4) .
W4 O22 1.86(3) .
W4 O6 1.87(4) .
W4 O13 1.88(4) 2_676
W4 O18 2.42(4) .
W4 O16 2.44(5) 2_676
W5 O8 1.68(2) .
W5 O10 1.90(4) 2_676
W5 O12 1.91(4) .
W5 O17 1.92(4) .
W5 O11 1.93(3) .
W5 O16 2.38(5) .
W5 O15 2.40(4) 2_676
W6 O2 1.64(3) .
W6 O12 1.84(4) .
W6 O14 1.86(4) .
W6 O22 1.92(3) .
W6 O19 1.93(3) .
W6 O18 2.39(4) .
W6 O15 2.42(4) 2_676
Cu1 N8 1.89(3) .
Cu1 N1 1.91(3) .
Cu1 O1 2.39(2) .
Cu2 N5 1.88(3) .
Cu2 N4 1.89(3) .
O10 W5 1.90(4) 2_676
O13 W4 1.88(4) 2_676
O15 O20 1.81(6) .
O15 W5 2.40(4) 2_676
O15 W6 2.42(4) 2_676
O16 O20 1.82(7) .
O16 W4 2.44(5) 2_676
O17 W1 1.89(4) 2_676
O18 O20 1.78(6) .
O19 W1 1.81(3) 2_676
O23 C18 1.32(4) .
O23 C19 1.43(4) .
O24 C7 1.34(4) .
O24 C6 1.38(4) .
C1 N1 1.28(5) .
C1 C2 1.45(6) .
C2 C3 1.30(6) .
C3 C4 1.43(5) .
C4 C5 1.32(5) .
C4 C6 1.46(5) .
C5 N1 1.43(4) .
C6 N2 1.28(5) .
C7 N3 1.29(5) .
C7 C9 1.41(5) .
C8 C9 1.35(5) .
C8 N4 1.39(5) .
C9 C10 1.41(6) .
C10 C11 1.39(5) .
C11 C12 1.42(6) .
C12 N4 1.25(5) .
C13 C14 1.33(6) .
C13 N5 1.34(5) .
C14 C15 1.35(5) .
C15 C16 1.46(5) .
C16 C17 1.39(5) .
C16 C18 1.42(5) .
C17 N5 1.37(5) .
C18 N6 1.33(5) .
C19 N7 1.18(5) .
C19 C21 1.45(5) .
C20 N8 1.32(4) .
C20 C21 1.36(5) .
C21 C22 1.43(5) .
C22 C23 1.43(6) .
C23 C24 1.30(5) .
C24 N8 1.37(5) .
N2 N3 1.38(5) .
N6 N7 1.44(6) .
